data_2101243
loop_
_publ_author_name
'De Ridder, D. J. A.'
'Fraanje, J.'
'Goubitz, K.'
'Schenk, H.'

_publ_section_title
;
 Crystal studies of musk compounds. XII. Molecular structures of three
 nitrotetralin-related compounds
;
_journal_issue 6
_journal_name_full 'Acta Crystallographica Section B'
_journal_page_first 730
_journal_page_last 737
_journal_paper_doi 10.1107/S0108768194006889
_journal_volume 50
_journal_year 1994
_chemical_formula_sum 'C16 H22 N2 O4'
_chemical_formula_weight 303.36
_space_group_IT_number 2
_space_group_name_Hall '-P 1'
_space_group_name_H-M_alt 'P -1'
_symmetry_cell_setting triclinic
_symmetry_space_group_name_Hall '-P 1'
_symmetry_space_group_name_H-M 'P -1'
_cell_angle_alpha 94.637(5)
_cell_angle_beta 110.063(5)
_cell_angle_gamma 110.765(4)
_cell_formula_units_Z 2
_cell_length_a 8.7422(3)
_cell_length_b 10.2027(5)
_cell_length_c 10.4811(9)
_cell_volume 798.97(10)
_diffrn_radiation_type Cu
_diffrn_radiation_wavelength 1.5418
_exptl_absorpt_coefficient_mu 0.717
_exptl_crystal_density_diffrn 1.27
_exptl_crystal_F_000 328
_cod_data_source_file sh0046.cif
_cod_data_source_block sh0046c
_cod_original_cell_volume 799.00(10)
_cod_database_code 2101243

loop_
_space_group_symop_id
_space_group_symop_operation_xyz
1 x,y,z
2 -x,-y,-z

loop_
_atom_site_label
_atom_site_fract_x
_atom_site_fract_y
_atom_site_fract_z
_atom_site_U_iso_or_equiv
C1 .6830(2) .2147(2) .2734(2) .0460(10)
C2 .7470(3) .0919(2) .2874(2) .0520(10)
C3 .9460(3) .1517(2) .3680(2) .0540(10)
C4 1.0548(2) .2447(2) .2954(2) .0460(10)
C5 1.0834(2) .4874(2) .2258(2) .0400(10)
C6 1.0273(3) .5975(2) .2018(2) .0450(10)
C7 .8630(3) .5862(2) .1998(2) .0480(10)
C8 .7625(3) .4579(2) .2211(3) .0480(10)
C9 .8155(2) .3467(2) .2486(2) .0390(10)
C10 .9852(2) .3598(2) .2549(2) .0380(10)
C11 .6632(4) .2649(3) .4073(3) .071(2)
C12 .5024(3) .1581(3) .1487(3) .071(2)
C13 .6530(4) -.0237(3) .3524(4) .078(2)
C14 1.2494(3) .3095(3) .4040(3) .073(2)
C15 1.0363(4) .1469(3) .1658(3) .067(2)
C16 .7916(4) .7001(3) .1740(3) .068(2)
N1 1.1413(2) .7284(2) .1751(2) .0580(10)
N2 1.2611(2) .5155(2) .2258(2) .0510(10)
O11 1.1996(2) .7140(2) .0867(2) .0760(10)
O12 1.1706(3) .8445(2) .2426(2) .0850(10)
O21 1.3897(2) .6138(2) .3171(2) .0700(10)
O22 1.2688(2) .4406(2) .1324(2) .0680(10)
H(2) .723(3) .044(2) .186(2) .056(6)
H(8) .642(3) .448(2) .214(2) .057(6)
H(31) .972(3) .212(2) .466(3) .066(7)
H(32) .984(3) .064(2) .388(2) .067(6)
H(111) .573(4) .189(3) .418(3) .088(9)
H(112) .787(5) .313(4) .491(4) .130(10)
H(113) .630(3) .347(3) .399(3) .073(7)
H(121) .520(4) .138(3) .062(3) .091(9)
H(122) .415(4) .066(3) .153(3) .085(8)
H(123) .455(4) .231(3) .139(3) .088(9)
H(131) .690(4) -.110(3) .344(3) .101(9)
H(132) .686(4) .015(3) .460(4) .110(10)
H(133) .520(5) -.062(4) .304(4) .120(10)
H(141) 1.263(4) .383(4) .480(3) .100(10)
H(142) 1.274(3) .227(3) .440(3) .080(7)
H(143) 1.332(5) .361(4) .370(3) .110(10)
H(151) 1.065(4) .064(3) .195(3) .094(9)
H(152) .904(4) .099(3) .086(3) .100(10)
H(153) 1.117(4) .205(3) .130(3) .082(8)
H(161) .658(4) .655(3) .125(3) .080(8)
H(162) .864(4) .787(4) .244(4) .100(10)
H(163) .814(4) .748(3) .111(3) .088(9)

loop_
_geom_angle_atom_site_label_1
_geom_angle_atom_site_label_2
_geom_angle_atom_site_label_3
_geom_angle
C2 C1 C9 111.7(2)
C2 C1 C11 110.6(2)
C2 C1 C12 108.1(2)
C9 C1 C11 107.6(2)
C9 C1 C12 108.9(2)
C11 C1 C12 109.9(2)
C1 C2 C3 110.5(2)
C1 C2 C13 114.5(3)
C3 C2 C13 110.0(2)
C2 C3 C4 114.3(2)
C3 C4 C10 108.7(2)
C3 C4 C14 104.9(2)
C3 C4 C15 108.9(2)
C10 C4 C14 112.6(2)
C10 C4 C15 111.3(2)
C14 C4 C15 110.2(2)
C6 C5 C10 123.7(2)
C6 C5 N2 115.2(2)
C10 C5 N2 121.1(2)
C5 C6 C7 121.4(2)
C5 C6 N1 119.7(2)
C7 C6 N1 118.9(2)
C6 C7 C8 114.9(2)
C6 C7 C16 124.8(2)
C8 C7 C16 120.2(3)
C7 C8 C9 125.4(3)
C1 C9 C8 116.4(2)
C1 C9 C10 123.9(2)
C8 C9 C10 119.7(2)
C4 C10 C5 123.7(2)
C4 C10 C9 121.5(2)
C5 C10 C9 114.7(2)
C6 N1 O11 118.0(2)
C6 N1 O12 117.5(3)
O11 N1 O12 124.4(2)
C5 N2 O21 117.6(2)
C5 N2 O22 117.8(2)
O21 N2 O22 124.7(2)

loop_
_geom_bond_atom_site_label_1
_geom_bond_atom_site_label_2
_geom_bond_distance
C1 C2 1.541(4)
C1 C9 1.543(3)
C1 C11 1.541(4)
C1 C12 1.533(3)
C2 C3 1.507(3)
C2 C13 1.536(5)
C3 C4 1.535(3)
C4 C10 1.530(3)
C4 C14 1.542(3)
C4 C15 1.543(4)
C5 C6 1.384(3)
C5 C10 1.406(3)
C5 N2 1.392(4)
C6 N1 1.471(3)
C7 C8 1.379(3)
C7 C16 1.505(5)
C8 C9 1.386(3)
C9 C10 1.419(3)
N1 O11 1.222(3)
N1 O12 1.222(3)
N2 O21 1.222(2)
N2 O22 1.228(3)
